data_2240570
loop_
_publ_author_name
'Alabada, Rusul'
'Kovalchukova, Olga'
'Polyakova, Irina'
'Strashnova, Svetlana'
'Sergienko, Vladimir'

_publ_section_title
;
 Crystal structure of
 poly[\m~2~-aqua-aqua(\m~2~-4-nitro-2,5,6-trioxo-1,2,5,6-tetrahydropyridin-3-olato)hemi-\m~4~-oxalato-barium(II)]
;
_journal_coeditor_code CV5485
_journal_issue 5
_journal_name_full 'Acta Crystallographica Section E'
_journal_page_first 459
_journal_page_last 462
_journal_paper_doi 10.1107/S2056989015006520
_journal_volume 71
_journal_year 2015
_chemical_formula_iupac '[Ba (C5 H N2 O6) (C2 O4)0.5 (H2 O)2]'
_chemical_formula_moiety 'C12 H10 Ba2 N4 O20'
_chemical_formula_sum 'C12 H10 Ba2 N4 O20'
_chemical_formula_weight 804.92
_chemical_name_systematic
Poly[\m~2~-aqua-aqua(m~2~-4-nitro-2,5,6-trioxo-1,2,5,6-tetrahydropyridin-3-olato)hemi-\m~4~-oxalato-barium(II)]
_space_group_crystal_system monoclinic
_space_group_IT_number 14
_space_group_name_Hall '-P 2ybc'
_space_group_name_H-M_alt 'P 1 21/c 1'
_symmetry_space_group_name_Hall '-P 2ybc'
_symmetry_space_group_name_H-M 'P 1 21/c 1'
_atom_sites_solution_hydrogens mixed
_atom_sites_solution_primary direct
_atom_sites_solution_secondary difmap
_audit_creation_method SHELXL-2013
_cell_angle_alpha 90
_cell_angle_beta 96.419(2)
_cell_angle_gamma 90
_cell_formula_units_Z 2
_cell_length_a 10.3283(11)
_cell_length_b 7.9868(8)
_cell_length_c 13.0760(14)
_cell_measurement_reflns_used 3977
_cell_measurement_temperature 296(2)
_cell_measurement_theta_max 31.42
_cell_measurement_theta_min 2.99
_cell_volume 1071.88(19)
_computing_cell_refinement
;
SAINT (Bruker, 2004)
;
_computing_data_collection
;
APEX2 (Bruker, 2004)
;
_computing_data_reduction
;
SAINT (Bruker, 2004)
;
_computing_molecular_graphics
;
ORTEP (Johnson & Burnett, 1996) and Mercury (Macrae <i>et al.</i>,
2008)
;
_computing_publication_material
;
SHELXTL (Sheldrick, 2008)
;
_computing_structure_refinement
;
SHELXL2013 (Sheldrick, 2015)
;
_computing_structure_solution
;
SHELXS97 (Sheldrick, 2008)
;
_diffrn_ambient_temperature 296(2)
_diffrn_measured_fraction_theta_full 0.997
_diffrn_measured_fraction_theta_max 0.955
_diffrn_measurement_device_type 'Bruker APEXII CCD'
_diffrn_measurement_method '\f and \w scans'
_diffrn_radiation_type MoK\a
_diffrn_radiation_wavelength 0.71073
_diffrn_reflns_av_R_equivalents 0.0360
_diffrn_reflns_limit_h_max 14
_diffrn_reflns_limit_h_min -15
_diffrn_reflns_limit_k_max 11
_diffrn_reflns_limit_k_min -11
_diffrn_reflns_limit_l_max 18
_diffrn_reflns_limit_l_min -19
_diffrn_reflns_number 11240
_diffrn_reflns_theta_full 25.242
_diffrn_reflns_theta_max 31.521
_diffrn_reflns_theta_min 2.994
_exptl_absorpt_coefficient_mu 3.764
_exptl_absorpt_correction_T_max 0.7462
_exptl_absorpt_correction_T_min 0.5860
_exptl_absorpt_correction_type multi-scan
_exptl_absorpt_process_details
;
(SADABS; Bruker, 2004)
;
_exptl_crystal_colour brown
_exptl_crystal_density_diffrn 2.494
_exptl_crystal_description plate
_exptl_crystal_F_000 764
_exptl_crystal_size_max 0.160
_exptl_crystal_size_mid 0.120
_exptl_crystal_size_min 0.030
_refine_diff_density_max 2.309
_refine_diff_density_min -1.669
_refine_ls_extinction_method none
_refine_ls_goodness_of_fit_ref 1.054
_refine_ls_hydrogen_treatment constr
_refine_ls_matrix_type full
_refine_ls_number_parameters 172
_refine_ls_number_reflns 3410
_refine_ls_number_restraints 6
_refine_ls_restrained_S_all 1.071
_refine_ls_R_factor_all 0.0553
_refine_ls_R_factor_gt 0.0376
_refine_ls_shift/su_max 0.000
_refine_ls_shift/su_mean 0.000
_refine_ls_structure_factor_coef Fsqd
_refine_ls_weighting_details 'w=1/[\s^2^(Fo^2^)+(0.0492P)^2^+0.9998P] where P=(Fo^2^+2Fc^2^)/3'
_refine_ls_weighting_scheme calc
_refine_ls_wR_factor_gt 0.0861
_refine_ls_wR_factor_ref 0.0925
_reflns_number_gt 2692
_reflns_number_total 3410
_reflns_threshold_expression I>2\s(I)
_cod_data_source_file cv5485sup1.cif
_cod_data_source_block I
_cod_database_code 2240570
_cod_database_fobs_code 2240570
_shelx_space_group_comment
;
The symmetry employed for this shelxl refinement is uniquely defined
by the following loop, which should always be used as a source of
symmetry information in preference to the above space-group names.
They are only intended as comments.
;
_shelx_estimated_absorpt_t_min 0.584
_shelx_estimated_absorpt_t_max 0.895
_shelxl_version_number .2013

loop_
_space_group_symop_operation_xyz
'x, y, z'
'-x, y+1/2, -z+1/2'
'-x, -y, -z'
'x, -y-1/2, z-1/2'

loop_
_atom_site_type_symbol
_atom_site_label
_atom_site_fract_x
_atom_site_fract_y
_atom_site_fract_z
_atom_site_U_iso_or_equiv
_atom_site_adp_type
_atom_site_calc_flag
_atom_site_occupancy
Ba Ba1 -0.00361(2) 0.20711(3) 0.69482(2) 0.01991(8) Uani d 1
O O1 0.2105(3) -0.4097(4) 0.6917(3) 0.0343(8) Uani d 1
O O2 0.1678(3) -0.0830(4) 0.6825(3) 0.0295(7) Uani d 1
O O3 0.6026(3) -0.0297(4) 0.6022(3) 0.0344(8) Uani d 1
O O4 0.6113(4) -0.3626(5) 0.5935(4) 0.0489(10) Uani d 1
O O5 0.2660(4) 0.2124(5) 0.6490(5) 0.0711(16) Uani d 1
O O6 0.4673(4) 0.2379(4) 0.6424(4) 0.0446(10) Uani d 1
O O7 -0.0517(3) 0.5240(4) 0.6225(2) 0.0259(6) Uani d 1
O O8 -0.0324(4) 0.7141(4) 0.5006(3) 0.0380(9) Uani d 1
O O9 -0.1222(3) -0.0942(4) 0.6412(2) 0.0277(7) Uani d 1
H H2 -0.2018 -0.1018 0.6364 0.033 Uiso d 1
H H3 -0.1064 -0.1457 0.5898 0.033 Uiso d 1
O O10 -0.2582(4) 0.2730(5) 0.5886(4) 0.0452(10) Uani d 1
H H4 -0.3231 0.2206 0.6007 0.054 Uiso d 1
H H5 -0.2776 0.3726 0.5862 0.054 Uiso d 1
N N1 0.4071(3) -0.3879(4) 0.6348(3) 0.0236(7) Uani d 1
H H1 0.4119 -0.4950 0.6295 0.028 Uiso calc 1
N N2 0.3712(4) 0.1478(5) 0.6435(3) 0.0258(7) Uani d 1
C C1 0.2940(4) -0.3217(5) 0.6640(3) 0.0211(8) Uani d 1
C C2 0.2754(4) -0.1295(5) 0.6620(3) 0.0196(7) Uani d 1
C C3 0.3832(4) -0.0309(5) 0.6406(3) 0.0201(7) Uani d 1
C C4 0.5038(4) -0.1026(5) 0.6192(3) 0.0217(8) Uani d 1
C C5 0.5130(4) -0.2959(6) 0.6135(4) 0.0250(8) Uani d 1
C C6 -0.0251(4) 0.5680(5) 0.5350(3) 0.0218(8) Uani d 1

loop_
_atom_site_aniso_label
_atom_site_aniso_U_11
_atom_site_aniso_U_22
_atom_site_aniso_U_33
_atom_site_aniso_U_12
_atom_site_aniso_U_13
_atom_site_aniso_U_23
Ba1 0.02335(13) 0.01750(12) 0.01979(12) 0.00255(10) 0.00648(8) 0.00287(9)
O1 0.0313(17) 0.0196(16) 0.056(2) -0.0044(13) 0.0208(15) 0.0017(14)
O2 0.0223(15) 0.0213(16) 0.048(2) 0.0046(12) 0.0156(13) 0.0036(13)
O3 0.0191(15) 0.0244(17) 0.061(2) -0.0021(13) 0.0110(14) 0.0034(15)
O4 0.0296(18) 0.0305(19) 0.091(3) 0.0069(16) 0.0260(19) 0.000(2)
O5 0.037(2) 0.026(2) 0.157(5) 0.0086(17) 0.038(3) 0.007(2)
O6 0.0302(18) 0.0179(17) 0.087(3) -0.0070(14) 0.0102(19) 0.0005(18)
O7 0.0408(18) 0.0192(14) 0.0193(14) 0.0009(13) 0.0101(13) -0.0011(11)
O8 0.068(3) 0.0215(16) 0.0281(17) 0.0077(17) 0.0221(17) 0.0028(13)
O9 0.0241(15) 0.0280(16) 0.0318(16) 0.0028(13) 0.0063(12) -0.0083(13)
O10 0.0294(18) 0.032(2) 0.072(3) -0.0050(16) -0.0021(18) 0.0092(18)
N1 0.0228(17) 0.0139(15) 0.035(2) 0.0023(13) 0.0096(14) 0.0000(14)
N2 0.0228(17) 0.0192(17) 0.036(2) 0.0005(14) 0.0066(15) 0.0007(15)
C1 0.0216(19) 0.0184(19) 0.0245(19) 0.0014(14) 0.0075(15) 0.0000(14)
C2 0.0198(18) 0.0168(18) 0.0227(18) 0.0023(15) 0.0049(14) 0.0005(15)
C3 0.0187(18) 0.0146(17) 0.027(2) -0.0003(14) 0.0032(15) 0.0012(14)
C4 0.0191(18) 0.0180(18) 0.028(2) -0.0019(15) 0.0043(15) 0.0003(15)
C5 0.0211(19) 0.024(2) 0.031(2) 0.0023(17) 0.0056(16) 0.0027(17)
C6 0.027(2) 0.0183(19) 0.0211(19) 0.0020(15) 0.0073(15) -0.0044(14)

loop_
_atom_type_symbol
_atom_type_description
_atom_type_scat_dispersion_real
_atom_type_scat_dispersion_imag
_atom_type_scat_source
C C 0.0033 0.0016 'International Tables Vol C Tables 4.2.6.8 and 6.1.1.4'
H H 0.0000 0.0000 'International Tables Vol C Tables 4.2.6.8 and 6.1.1.4'
N N 0.0061 0.0033 'International Tables Vol C Tables 4.2.6.8 and 6.1.1.4'
O O 0.0106 0.0060 'International Tables Vol C Tables 4.2.6.8 and 6.1.1.4'
Ba Ba -0.3244 2.2819 'International Tables Vol C Tables 4.2.6.8 and 6.1.1.4'

loop_
_geom_angle_atom_site_label_1
_geom_angle_atom_site_label_2
_geom_angle_atom_site_label_3
_geom_angle_site_symmetry_1
_geom_angle_site_symmetry_3
_geom_angle
O8 Ba1 O7 3_566 . 59.61(9)
O8 Ba1 O9 3_566 . 93.86(10)
O7 Ba1 O9 . . 131.58(10)
O8 Ba1 O7 3_566 2_546 153.12(10)
O7 Ba1 O7 . 2_546 142.27(8)
O9 Ba1 O7 . 2_546 78.67(9)
O8 Ba1 O9 3_566 2_556 118.77(10)
O7 Ba1 O9 . 2_556 78.16(9)
O9 Ba1 O9 . 2_556 145.81(7)
O7 Ba1 O9 2_546 2_556 67.59(9)
O8 Ba1 O10 3_566 . 73.50(13)
O7 Ba1 O10 . . 62.78(10)
O9 Ba1 O10 . . 71.41(10)
O7 Ba1 O10 2_546 . 126.42(11)
O9 Ba1 O10 2_556 . 125.00(11)
O8 Ba1 O1 3_566 2_556 138.61(12)
O7 Ba1 O1 . 2_556 111.17(9)
O9 Ba1 O1 . 2_556 61.02(9)
O7 Ba1 O1 2_546 2_556 59.07(10)
O9 Ba1 O1 2_556 2_556 95.40(9)
O10 Ba1 O1 . 2_556 67.61(11)
O8 Ba1 O5 3_566 . 64.24(16)
O7 Ba1 O5 . . 93.23(11)
O9 Ba1 O5 . . 111.61(11)
O7 Ba1 O5 2_546 . 94.27(14)
O9 Ba1 O5 2_556 . 77.39(14)
O10 Ba1 O5 . . 137.72(16)
O1 Ba1 O5 2_556 . 152.77(13)
O8 Ba1 O2 3_566 . 89.10(10)
O7 Ba1 O2 . . 143.31(9)
O9 Ba1 O2 . . 63.24(9)
O7 Ba1 O2 2_546 . 64.40(9)
O9 Ba1 O2 2_556 . 104.67(9)
O10 Ba1 O2 . . 129.95(11)
O1 Ba1 O2 2_556 . 105.01(9)
O5 Ba1 O2 . . 53.35(10)
O8 Ba1 O2 3_566 2_556 121.74(10)
O7 Ba1 O2 . 2_556 64.65(9)
O9 Ba1 O2 . 2_556 111.41(8)
O7 Ba1 O2 2_546 2_556 84.77(9)
O9 Ba1 O2 2_556 2_556 61.45(9)
O10 Ba1 O2 . 2_556 67.23(11)
O1 Ba1 O2 2_556 2_556 53.60(8)
O5 Ba1 O2 . 2_556 135.85(12)
O2 Ba1 O2 . 2_556 149.14(6)
C1 O1 Ba1 . 2_546 124.3(3)
C2 O2 Ba1 . . 144.8(3)
C2 O2 Ba1 . 2_546 122.0(3)
Ba1 O2 Ba1 . 2_546 91.81(8)
N2 O5 Ba1 . . 152.8(3)
C6 O7 Ba1 . . 121.7(3)
C6 O7 Ba1 . 2_556 125.8(3)
Ba1 O7 Ba1 . 2_556 100.18(9)
C6 O8 Ba1 . 3_566 123.3(3)
Ba1 O9 Ba1 . 2_546 98.17(9)
Ba1 O9 H2 . . 119.8
Ba1 O9 H2 2_546 . 112.6
Ba1 O9 H3 . . 121.6
Ba1 O9 H3 2_546 . 102.8
H2 O9 H3 . . 100.9
Ba1 O10 H4 . . 122.3
Ba1 O10 H5 . . 113.6
H4 O10 H5 . . 107.6
C5 N1 C1 . . 124.8(4)
C5 N1 H1 . . 117.6
C1 N1 H1 . . 117.6
O5 N2 O6 . . 118.8(4)
O5 N2 C3 . . 120.4(4)
O6 N2 C3 . . 120.8(4)
O1 C1 N1 . . 121.4(4)
O1 C1 C2 . . 119.6(4)
N1 C1 C2 . . 119.0(3)
O2 C2 C3 . . 128.6(4)
O2 C2 C1 . . 114.2(4)
C3 C2 C1 . . 117.1(3)
C2 C3 C4 . . 122.6(4)
C2 C3 N2 . . 118.4(4)
C4 C3 N2 . . 119.0(3)
O3 C4 C3 . . 127.7(4)
O3 C4 C5 . . 114.3(4)
C3 C4 C5 . . 117.9(3)
O4 C5 N1 . . 121.2(4)
O4 C5 C4 . . 120.7(4)
N1 C5 C4 . . 118.0(3)
O8 C6 O7 . . 125.3(4)
O8 C6 C6 . 3_566 117.0(5)
O7 C6 C6 . 3_566 117.7(5)

loop_
_geom_bond_atom_site_label_1
_geom_bond_atom_site_label_2
_geom_bond_site_symmetry_2
_geom_bond_distance
_geom_bond_publ_flag
Ba1 O8 3_566 2.698(3) y
Ba1 O7 . 2.728(3) y
Ba1 O9 . 2.755(3) y
Ba1 O7 2_546 2.805(3) y
Ba1 O9 2_556 2.860(3) y
Ba1 O10 . 2.882(4) y
Ba1 O1 2_556 2.889(3) y
Ba1 O5 . 2.914(4) y
Ba1 O2 . 2.931(3) y
Ba1 O2 2_556 2.978(3) y
O1 C1 . 1.199(5) ?
O1 Ba1 2_546 2.889(3) ?
O2 C2 . 1.229(5) ?
O2 Ba1 2_546 2.978(3) ?
O3 C4 . 1.217(5) ?
O4 C5 . 1.202(5) ?
O5 N2 . 1.212(5) ?
O6 N2 . 1.227(5) ?
O7 C6 . 1.257(5) ?
O7 Ba1 2_556 2.805(3) ?
O8 C6 . 1.250(5) ?
O8 Ba1 3_566 2.698(3) ?
O9 Ba1 2_546 2.860(3) ?
O9 H2 . 0.8200 ?
O9 H3 . 0.8200 ?
O10 H4 . 0.8201 ?
O10 H5 . 0.8200 ?
N1 C5 . 1.372(5) ?
N1 C1 . 1.375(5) ?
N1 H1 . 0.8600 ?
N2 C3 . 1.433(5) ?
C1 C2 . 1.547(6) ?
C2 C3 . 1.417(5) ?
C3 C4 . 1.427(5) ?
C4 C5 . 1.549(6) ?
C6 C6 3_566 1.546(8) ?

loop_
_geom_hbond_atom_site_label_D
_geom_hbond_atom_site_label_H
_geom_hbond_atom_site_label_A
_geom_hbond_site_symmetry_A
_geom_hbond_distance_DH
_geom_hbond_distance_HA
_geom_hbond_distance_DA
_geom_hbond_angle_DHA
N1 H1 O6 1_545 0.86 2.21 3.052(5) 166.0
O9 H2 O3 1_455 0.82 2.10 2.877(4) 158.2
O9 H3 O8 1_545 0.82 1.84 2.639(4) 163.4
O10 H4 O3 1_455 0.82 2.14 2.828(5) 141.2
O10 H4 O6 1_455 0.82 2.30 3.010(5) 145.8
O10 H5 O4 1_465 0.82 2.41 3.210(5) 164.5
